data_7011087
loop_
_publ_author_name
'Funston, Alison M.'
'McFadyen, W. David'
'Tregloan, Peter A.'

_publ_section_title
;
 A pulse radiolysis study of the rate of ligand dissociation from mixed
 ligand cobalt(ii) complexes
;
_journal_issue 9
_journal_name_full 'Journal of the Chemical Society, Dalton Transactions'
_journal_page_first 2053
_journal_paper_doi 10.1039/b107392n
_journal_year 2002
_chemical_formula_moiety C12H20N6O12Cl3Co
_chemical_formula_sum 'C12 H20 Cl3 Co N6 O12'
_chemical_formula_weight 605.62
_chemical_name_common '[Co(phen)(NH3)4](ClO4)3'
_chemical_name_systematic
;
tetra-(ammonia)(1,10-phenanthroline)cobalt(III) perchlorate
;
_space_group_IT_number 14
_symmetry_cell_setting monoclinic
_symmetry_space_group_name_Hall '-P 2ybc'
_symmetry_space_group_name_H-M 'P 1 21/c 1'
_atom_sites_solution_hydrogens geom
_atom_sites_solution_primary direct
_atom_sites_solution_secondary difmap
_audit_creation_method SHELXL-97
_cell_angle_alpha 90.00
_cell_angle_beta 90.838(17)
_cell_angle_gamma 90.00
_cell_formula_units_Z 8
_cell_length_a 10.551(4)
_cell_length_b 28.226(4)
_cell_length_c 15.1401(12)
_cell_measurement_reflns_used 25
_cell_measurement_temperature 293(2)
_cell_measurement_theta_max 15.31
_cell_measurement_theta_min 11.88
_cell_volume 4508.4(19)
_computing_cell_refinement 'CAD-4 Software'
_computing_data_collection 'CAD-4 Software (Enraf-Nonius, 1989)'
_computing_data_reduction 'PROCESS_DATA (Gable et al., 1993)'
_computing_molecular_graphics 'ORTEPII (Johnson, 1976)'
_computing_publication_material SHELXL
_computing_structure_refinement 'SHELXL-97 (Sheldrick, 1997)'
_computing_structure_solution 'SHELXS-97 (Sheldrick, 1990)'
_diffrn_ambient_temperature 293(2)
_diffrn_measured_fraction_theta_full 0.997
_diffrn_measured_fraction_theta_max 0.997
_diffrn_measurement_method \w
_diffrn_radiation_monochromator graphite
_diffrn_radiation_source 'fine-focus sealed tube'
_diffrn_radiation_type MoK\a
_diffrn_radiation_wavelength 0.71073
_diffrn_reflns_av_R_equivalents 0.0136
_diffrn_reflns_av_sigmaI/netI 0.0376
_diffrn_reflns_limit_h_max 12
_diffrn_reflns_limit_h_min 0
_diffrn_reflns_limit_k_max 33
_diffrn_reflns_limit_k_min 0
_diffrn_reflns_limit_l_max 17
_diffrn_reflns_limit_l_min -17
_diffrn_reflns_number 8367
_diffrn_reflns_theta_full 25.00
_diffrn_reflns_theta_max 25.00
_diffrn_reflns_theta_min 2.06
_diffrn_standards_decay_% 0
_diffrn_standards_interval_time 120
_diffrn_standards_number 3
_exptl_absorpt_coefficient_mu 1.189
_exptl_absorpt_correction_T_max 0.7792
_exptl_absorpt_correction_T_min 0.6370
_exptl_absorpt_correction_type gaussian
_exptl_absorpt_process_details 'Sheldrick, 1976'
_exptl_crystal_colour orange
_exptl_crystal_density_diffrn 1.784
_exptl_crystal_density_method 'not measured'
_exptl_crystal_description prism
_exptl_crystal_F_000 2464
_exptl_crystal_size_max 0.25
_exptl_crystal_size_mid 0.19
_exptl_crystal_size_min 0.13
_refine_diff_density_max 1.363
_refine_diff_density_min -0.902
_refine_diff_density_rms 0.104
_refine_ls_extinction_method none
_refine_ls_goodness_of_fit_ref 1.048
_refine_ls_hydrogen_treatment mixed
_refine_ls_matrix_type full
_refine_ls_number_parameters 761
_refine_ls_number_reflns 7912
_refine_ls_number_restraints 272
_refine_ls_restrained_S_all 1.110
_refine_ls_R_factor_all 0.0755
_refine_ls_R_factor_gt 0.0549
_refine_ls_shift/su_max 0.001
_refine_ls_shift/su_mean 0.000
_refine_ls_structure_factor_coef Fsqd
_refine_ls_weighting_details 'calc w=1/[\s^2^(Fo^2^)+(0.0797P)^2^+7.4637P] where P=(Fo^2^+2Fc^2^)/3'
_refine_ls_weighting_scheme calc
_refine_ls_wR_factor_gt 0.1398
_refine_ls_wR_factor_ref 0.1507
_reflns_number_gt 5929
_reflns_number_total 7912
_reflns_threshold_expression >2sigma(I)
_cod_data_source_file b107392n.txt
_cod_data_source_block af7
_cod_depositor_comments
;
The following automatic conversions were performed:
'_symmetry_cell_setting' value 'Monoclinic' changed to 'monoclinic'
according to '/home/saulius/struct/CIF-dictionaries/cif_core.dic'
dictionary named 'cif_core.dic' version 2.4.1 from
2010-06-29.

'_exptl_absorpt_correction_type' value 'Gaussian' changed to
'gaussian' according to
'/home/saulius/struct/CIF-dictionaries/cif_core.dic' dictionary named
'cif_core.dic' version 2.4.1 from 2010-06-29.

'_geom_angle_publ_flag'
value 'Y' changed to 'y' according to
'/home/saulius/struct/CIF-dictionaries/cif_core.dic' dictionary named
'cif_core.dic' version 2.4.1 from 2010-06-29 (30
times).

'_geom_bond_publ_flag' value 'Y' changed to 'y' according to
'/home/saulius/struct/CIF-dictionaries/cif_core.dic' dictionary named
'cif_core.dic' version 2.4.1 from 2010-06-29 (12 times).

Automatic conversion script
Id: cif_fix_enum 1527 2010-12-29 10:47:43Z saulius 
;
_cod_original_sg_symbol_H-M 'P 21 /c'
_cod_database_code 7011087

loop_
_symmetry_equiv_pos_as_xyz
'x, y, z'
'-x, y+1/2, -z+1/2'
'-x, -y, -z'
'x, -y-1/2, z-1/2'

loop_
_atom_site_label
_atom_site_type_symbol
_atom_site_fract_x
_atom_site_fract_y
_atom_site_fract_z
_atom_site_U_iso_or_equiv
_atom_site_adp_type
_atom_site_occupancy
_atom_site_symmetry_multiplicity
_atom_site_calc_flag
_atom_site_refinement_flags
_atom_site_disorder_assembly
_atom_site_disorder_group
Co Co 0.19190(6) 0.23892(2) 0.12029(4) 0.02784(18) Uani 1 1 d . . .
N1 N 0.0062(4) 0.23856(16) 0.1248(3) 0.0395(10) Uani 1 1 d . . .
C2 C -0.0795(6) 0.2612(3) 0.0755(4) 0.0590(17) Uani 1 1 d . . .
H2 H -0.0525 0.2811 0.0306 0.065 Uiso 1 1 calc R . .
C3 C -0.2100(7) 0.2557(3) 0.0894(6) 0.085(3) Uani 1 1 d . . .
H3 H -0.2687 0.2715 0.0536 0.094 Uiso 1 1 calc R . .
C4 C -0.2495(7) 0.2272(4) 0.1556(7) 0.093(3) Uani 1 1 d . . .
H4 H -0.3358 0.2238 0.1654 0.102 Uiso 1 1 calc R . .
C4A C -0.1642(6) 0.2034(3) 0.2083(5) 0.0669(19) Uani 1 1 d . . .
C4B C -0.0356(5) 0.2104(2) 0.1912(4) 0.0450(13) Uani 1 1 d . . .
C5 C -0.1959(8) 0.1722(3) 0.2793(7) 0.096(3) Uani 1 1 d . . .
H5 H -0.2807 0.1669 0.2918 0.106 Uiso 1 1 calc R . .
C6 C -0.1074(10) 0.1506(3) 0.3278(6) 0.092(3) Uani 1 1 d . . .
H6 H -0.1320 0.1309 0.3738 0.101 Uiso 1 1 calc R . .
C6A C 0.0245(7) 0.1567(2) 0.3115(4) 0.0596(18) Uani 1 1 d . . .
C6B C 0.0572(5) 0.18788(18) 0.2428(3) 0.0405(12) Uani 1 1 d . . .
C7 C 0.1244(9) 0.1350(2) 0.3586(4) 0.072(2) Uani 1 1 d . . .
H7 H 0.1074 0.1145 0.4049 0.079 Uiso 1 1 calc R . .
C8 C 0.2440(8) 0.1442(2) 0.3366(4) 0.0629(19) Uani 1 1 d . . .
H8 H 0.3101 0.1295 0.3672 0.069 Uiso 1 1 calc R . .
C9 C 0.2707(6) 0.17545(18) 0.2684(3) 0.0449(13) Uani 1 1 d . . .
H9 H 0.3548 0.1816 0.2548 0.049 Uiso 1 1 calc R . .
N10 N 0.1790(4) 0.19680(13) 0.2220(2) 0.0323(9) Uani 1 1 d . . .
N2 N 0.3780(4) 0.23750(15) 0.1225(3) 0.0393(10) Uani 1 1 d . . .
H2A H 0.4075 0.2613 0.0902 0.043 Uiso 1 1 calc R . .
H2B H 0.4047 0.2101 0.1003 0.043 Uiso 1 1 calc R . .
H2C H 0.4061 0.2404 0.1779 0.043 Uiso 1 1 calc R . .
N3 N 0.1960(4) 0.29507(14) 0.1967(3) 0.0382(10) Uani 1 1 d . . .
H3A H 0.2518 0.3158 0.1761 0.042 Uiso 1 1 calc R . .
H3B H 0.2185 0.2866 0.2513 0.042 Uiso 1 1 calc R . .
H3C H 0.1194 0.3083 0.1973 0.042 Uiso 1 1 calc R . .
N4 N 0.1887(4) 0.18241(14) 0.0446(3) 0.0356(9) Uani 1 1 d . . .
H4A H 0.2316 0.1882 -0.0044 0.039 Uiso 1 1 calc R . .
H4B H 0.1088 0.1752 0.0305 0.039 Uiso 1 1 calc R . .
H4C H 0.2242 0.1582 0.0734 0.039 Uiso 1 1 calc R . .
N5 N 0.1945(4) 0.27964(15) 0.0162(3) 0.0409(10) Uani 1 1 d . . .
H5A H 0.2743 0.2844 0.0002 0.045 Uiso 1 1 calc R . .
H5B H 0.1585 0.3073 0.0287 0.045 Uiso 1 1 calc R . .
H5C H 0.1519 0.2658 -0.0279 0.045 Uiso 1 1 calc R . .
Co' Co 0.30397(6) 0.56521(2) 0.66016(4) 0.02661(17) Uani 1 1 d . . .
N1' N 0.3101(4) 0.52253(13) 0.7626(3) 0.0333(9) Uani 1 1 d . . .
C2' C 0.2161(6) 0.50701(18) 0.8129(4) 0.0443(13) Uani 1 1 d . . .
H2' H 0.1328 0.5137 0.7962 0.049 Uiso 1 1 calc R . .
C3' C 0.2393(7) 0.4811(2) 0.8897(4) 0.0579(17) Uani 1 1 d . . .
H3' H 0.1718 0.4718 0.9245 0.064 Uiso 1 1 calc R . .
C4' C 0.3586(8) 0.4692(2) 0.9142(4) 0.0629(19) Uani 1 1 d . . .
H4' H 0.3735 0.4515 0.9651 0.069 Uiso 1 1 calc R . .
C4A' C 0.4595(7) 0.48391(19) 0.8619(4) 0.0535(16) Uani 1 1 d . . .
C4B' C 0.4298(5) 0.51152(17) 0.7872(3) 0.0376(12) Uani 1 1 d . . .
C5' C 0.5908(8) 0.4736(2) 0.8796(5) 0.074(2) Uani 1 1 d . . .
H5' H 0.6127 0.4549 0.9279 0.081 Uiso 1 1 calc R . .
C6' C 0.6815(8) 0.4903(3) 0.8282(6) 0.077(2) Uani 1 1 d . . .
H6' H 0.7655 0.4828 0.8415 0.085 Uiso 1 1 calc R . .
C6A' C 0.6539(6) 0.5194(2) 0.7533(4) 0.0550(16) Uani 1 1 d . . .
C6B' C 0.5277(5) 0.53015(18) 0.7340(3) 0.0380(12) Uani 1 1 d . . .
C7' C 0.7432(6) 0.5392(3) 0.6966(6) 0.073(2) Uani 1 1 d . . .
H7' H 0.8290 0.5332 0.7060 0.080 Uiso 1 1 calc R . .
C8' C 0.7058(6) 0.5670(3) 0.6280(5) 0.069(2) Uani 1 1 d . . .
H8' H 0.7654 0.5794 0.5897 0.076 Uiso 1 1 calc R . .
C9' C 0.5770(5) 0.5769(2) 0.6153(4) 0.0489(14) Uani 1 1 d . . .
H9' H 0.5526 0.5970 0.5695 0.054 Uiso 1 1 calc R . .
N10' N 0.4885(4) 0.55868(15) 0.6664(3) 0.0365(9) Uani 1 1 d . . .
N2' N 0.2965(4) 0.51140(14) 0.5782(3) 0.0385(10) Uani 1 1 d . . .
H2A' H 0.2460 0.5186 0.5325 0.042 Uiso 1 1 calc R . .
H2B' H 0.2660 0.4861 0.6060 0.042 Uiso 1 1 calc R . .
H2C' H 0.3740 0.5051 0.5590 0.042 Uiso 1 1 calc R . .
N3' N 0.3113(4) 0.61898(14) 0.7414(3) 0.0341(9) Uani 1 1 d . . .
H3A' H 0.2511 0.6397 0.7268 0.038 Uiso 1 1 calc R . .
H3B' H 0.3869 0.6328 0.7381 0.038 Uiso 1 1 calc R . .
H3C' H 0.2994 0.6088 0.7963 0.038 Uiso 1 1 calc R . .
N4' N 0.3068(4) 0.60908(15) 0.5591(3) 0.0368(9) Uani 1 1 d . . .
H4A' H 0.3330 0.5937 0.5114 0.040 Uiso 1 1 calc R . .
H4B' H 0.3594 0.6329 0.5712 0.040 Uiso 1 1 calc R . .
H4C' H 0.2291 0.6204 0.5492 0.040 Uiso 1 1 calc R . .
N5' N 0.1184(4) 0.56757(15) 0.6583(3) 0.0352(9) Uani 1 1 d . . .
H5A' H 0.0876 0.5382 0.6557 0.039 Uiso 1 1 calc R . .
H5B' H 0.0918 0.5839 0.6113 0.039 Uiso 1 1 calc R . .
H6C' H 0.0916 0.5817 0.7072 0.039 Uiso 1 1 calc R . .
Cl1 Cl 0.47337(13) 0.40169(4) 0.63461(8) 0.0422(3) Uani 1 1 d D . .
O11 O 0.5323(4) 0.44025(13) 0.5891(3) 0.0578(11) Uani 1 1 d D A .
O12A O 0.510(2) 0.3988(7) 0.7232(8) 0.077(6) Uani 0.48(5) 1 d PDU A 1
O13A O 0.507(2) 0.3585(5) 0.5921(15) 0.071(5) Uani 0.48(5) 1 d PDU A 1
O14A O 0.3396(10) 0.4065(7) 0.6271(17) 0.066(5) Uani 0.48(5) 1 d PDU A 1
O12B O 0.544(3) 0.3871(10) 0.7090(16) 0.128(9) Uani 0.52(5) 1 d PD A 2
O13B O 0.456(3) 0.3638(6) 0.5749(10) 0.072(6) Uani 0.52(5) 1 d PD A 2
O14B O 0.354(2) 0.4180(7) 0.666(2) 0.091(7) Uani 0.52(5) 1 d PD A 2
Cl2 Cl 0.01114(12) 0.56399(4) 0.40842(8) 0.0379(3) Uani 1 1 d D . .
O21 O -0.0036(6) 0.61015(15) 0.3792(4) 0.0902(17) Uani 1 1 d D . .
O22 O -0.0249(5) 0.53150(17) 0.3426(3) 0.0826(15) Uani 1 1 d D . .
O23 O 0.1369(5) 0.5555(2) 0.4354(4) 0.0950(18) Uani 1 1 d D . .
O24 O -0.0678(6) 0.5574(2) 0.4845(4) 0.107(2) Uani 1 1 d D . .
Cl3 Cl 0.46834(13) 0.27667(5) 0.37302(8) 0.0431(3) Uani 1 1 d D . .
O31A O 0.3350(6) 0.2738(4) 0.3807(6) 0.076(3) Uani 0.750(14) 1 d PDU B 1
O32A O 0.5055(8) 0.2457(4) 0.3047(6) 0.085(3) Uani 0.750(14) 1 d PDU B 1
O33A O 0.5100(10) 0.3223(3) 0.3568(8) 0.122(4) Uani 0.750(14) 1 d PDU B 1
O34A O 0.5204(9) 0.2607(4) 0.4544(5) 0.115(4) Uani 0.750(14) 1 d PDU B 1
O31B O 0.5417(17) 0.3044(8) 0.4262(15) 0.078(8) Uani 0.250(14) 1 d PDU B 2
O32B O 0.461(3) 0.2323(7) 0.4169(19) 0.128(12) Uani 0.250(14) 1 d PDU B 2
O33B O 0.504(2) 0.2706(10) 0.2881(10) 0.077(8) Uani 0.250(14) 1 d PDU B 2
O34B O 0.3409(15) 0.2966(9) 0.3721(16) 0.070(8) Uani 0.250(14) 1 d PDU B 2
Cl4 Cl -0.00833(16) 0.40489(5) 0.09294(10) 0.0571(4) Uani 1 1 d D . .
O41A O 0.0047(8) 0.4374(2) 0.0262(5) 0.107(3) Uani 0.859(12) 1 d PDU C 1
O42A O 0.0473(9) 0.3608(3) 0.0709(5) 0.095(3) Uani 0.859(12) 1 d PDU C 1
O43A O -0.1404(6) 0.3953(3) 0.1038(6) 0.109(3) Uani 0.859(12) 1 d PDU C 1
O44A O 0.0347(7) 0.4213(3) 0.1761(5) 0.112(3) Uani 0.859(12) 1 d PDU C 1
O41B O -0.086(3) 0.4149(14) 0.0189(19) 0.105(17) Uani 0.141(12) 1 d PDU C 2
O42B O 0.092(3) 0.3752(11) 0.072(3) 0.065(13) Uani 0.141(12) 1 d PDU C 2
O43B O 0.053(3) 0.4511(8) 0.112(3) 0.094(15) Uani 0.141(12) 1 d PDU C 2
O44B O -0.074(4) 0.3933(13) 0.166(2) 0.103(16) Uani 0.141(12) 1 d PDU C 2
Cl5 Cl 0.05709(15) 0.69581(5) 0.63304(9) 0.0529(4) Uani 1 1 d D . .
O51A O -0.0426(7) 0.7294(2) 0.6250(4) 0.0533(18) Uani 0.847(10) 1 d PDU D 1
O52A O 0.0597(6) 0.6767(2) 0.7190(3) 0.073(2) Uani 0.847(10) 1 d PDU D 1
O53A O 0.0485(7) 0.6623(2) 0.5656(4) 0.073(2) Uani 0.847(10) 1 d PDU D 1
O54A O 0.1800(6) 0.7187(3) 0.6233(5) 0.115(3) Uani 0.847(10) 1 d PDU D 1
O51B O 0.133(3) 0.6942(13) 0.7071(18) 0.114(18) Uani 0.153(10) 1 d PDU D 2
O52B O 0.114(3) 0.6798(12) 0.5561(16) 0.086(14) Uani 0.153(10) 1 d PDU D 2
O53B O -0.047(3) 0.6610(10) 0.647(3) 0.119(17) Uani 0.153(10) 1 d PDU D 2
O54B O -0.004(3) 0.7397(8) 0.620(3) 0.056(14) Uani 0.153(10) 1 d PDU D 2
O61 O 0.5338(5) 0.40510(16) 0.0837(4) 0.0868(17) Uani 1 1 d D . .
Cl6A Cl 0.4950(11) 0.3623(3) 0.0563(7) 0.062(2) Uani 0.370(11) 1 d PD E 1
O62A O 0.526(2) 0.3275(6) 0.1213(11) 0.127(5) Uiso 0.370(11) 1 d PD E 1
O63A O 0.3848(15) 0.3514(7) 0.0191(12) 0.127(5) Uiso 0.370(11) 1 d PD E 1
O64A O 0.5615(16) 0.3563(6) -0.0251(10) 0.127(5) Uiso 0.370(11) 1 d PD E 1
Cl6B Cl 0.4580(6) 0.36568(19) 0.0868(4) 0.0554(12) Uani 0.630(11) 1 d PD E 2
O62B O 0.4218(11) 0.3585(4) 0.1768(7) 0.140(3) Uiso 0.630(11) 1 d PD E 2
O63B O 0.5388(12) 0.3244(4) 0.0817(9) 0.140(3) Uiso 0.630(11) 1 d PD E 2
O64B O 0.3466(11) 0.3698(5) 0.0465(8) 0.140(3) Uiso 0.630(11) 1 d PD E 2

loop_
_atom_site_aniso_label
_atom_site_aniso_U_11
_atom_site_aniso_U_22
_atom_site_aniso_U_33
_atom_site_aniso_U_23
_atom_site_aniso_U_13
_atom_site_aniso_U_12
Co 0.0302(3) 0.0276(3) 0.0258(3) -0.0014(2) 0.0028(2) -0.0001(3)
N1 0.032(2) 0.049(3) 0.038(2) -0.012(2) 0.0019(19) 0.0015(19)
C2 0.046(3) 0.083(5) 0.047(4) -0.014(3) -0.005(3) 0.017(3)
C3 0.043(4) 0.127(7) 0.085(6) -0.034(5) -0.014(4) 0.026(4)
C4 0.037(4) 0.129(8) 0.112(7) -0.040(6) 0.019(4) -0.020(5)
C4A 0.036(3) 0.086(5) 0.080(5) -0.022(4) 0.015(3) -0.014(3)
C4B 0.041(3) 0.046(3) 0.049(3) -0.016(3) 0.015(3) -0.010(2)
C5 0.068(5) 0.102(7) 0.119(8) -0.023(6) 0.056(5) -0.042(5)
C6 0.107(7) 0.078(6) 0.092(6) -0.002(5) 0.060(6) -0.025(5)
C6A 0.086(5) 0.039(3) 0.055(4) -0.009(3) 0.031(4) -0.021(3)
C6B 0.051(3) 0.035(3) 0.035(3) -0.011(2) 0.010(2) -0.009(2)
C7 0.142(8) 0.039(3) 0.036(3) 0.004(3) 0.023(4) 0.006(4)
C8 0.113(6) 0.039(3) 0.037(3) 0.008(3) -0.006(4) 0.007(4)
C9 0.061(4) 0.038(3) 0.035(3) -0.001(2) -0.008(3) 0.000(3)
N10 0.045(2) 0.025(2) 0.028(2) -0.0034(16) 0.0017(18) -0.0027(17)
N2 0.034(2) 0.037(2) 0.047(3) 0.0006(19) 0.0067(19) 0.0000(18)
N3 0.045(2) 0.034(2) 0.036(2) -0.0025(18) 0.0074(19) 0.0012(19)
N4 0.042(2) 0.034(2) 0.031(2) -0.0022(17) 0.0009(18) 0.0003(18)
N5 0.054(3) 0.037(2) 0.032(2) 0.0019(18) 0.006(2) 0.006(2)
Co' 0.0251(3) 0.0289(3) 0.0258(3) -0.0015(2) 0.0021(2) 0.0006(2)
N1' 0.040(2) 0.028(2) 0.032(2) -0.0025(17) 0.0012(18) 0.0011(17)
C2' 0.054(3) 0.036(3) 0.043(3) 0.001(2) 0.014(3) -0.002(2)
C3' 0.089(5) 0.042(3) 0.043(3) 0.005(3) 0.019(3) -0.006(3)
C4' 0.112(6) 0.037(3) 0.040(3) 0.009(3) -0.009(4) -0.003(4)
C4A' 0.080(4) 0.034(3) 0.046(3) -0.001(3) -0.017(3) 0.010(3)
C4B' 0.049(3) 0.029(3) 0.035(3) -0.005(2) -0.010(2) 0.005(2)
C5' 0.093(6) 0.049(4) 0.077(5) 0.001(4) -0.040(5) 0.016(4)
C6' 0.066(5) 0.069(5) 0.096(6) -0.015(4) -0.041(4) 0.031(4)
C6A' 0.040(3) 0.056(4) 0.068(4) -0.017(3) -0.016(3) 0.014(3)
C6B' 0.034(3) 0.039(3) 0.041(3) -0.014(2) -0.007(2) 0.010(2)
C7' 0.033(3) 0.089(5) 0.097(6) -0.024(5) -0.013(4) 0.013(3)
C8' 0.034(3) 0.107(6) 0.067(4) -0.017(4) 0.013(3) -0.002(3)
C9' 0.031(3) 0.069(4) 0.047(3) -0.004(3) 0.008(2) -0.001(3)
N10' 0.032(2) 0.042(2) 0.035(2) -0.0091(19) -0.0012(18) 0.0044(18)
N2' 0.042(2) 0.036(2) 0.037(2) -0.0040(18) -0.0008(19) 0.0060(19)
N3' 0.035(2) 0.036(2) 0.031(2) -0.0025(17) -0.0017(17) -0.0010(18)
N4' 0.036(2) 0.040(2) 0.034(2) 0.0027(18) 0.0049(18) 0.0001(19)
N5' 0.028(2) 0.040(2) 0.037(2) -0.0016(18) 0.0034(17) 0.0014(17)
Cl1 0.0492(8) 0.0384(7) 0.0392(7) -0.0016(5) 0.0047(6) 0.0007(6)
O11 0.065(3) 0.040(2) 0.069(3) -0.005(2) 0.018(2) -0.0153(19)
O12A 0.087(9) 0.092(9) 0.049(7) -0.009(6) -0.005(6) -0.011(7)
O13A 0.085(9) 0.046(6) 0.083(9) -0.006(6) 0.022(7) 0.003(6)
O14A 0.038(6) 0.069(8) 0.092(9) 0.019(7) 0.001(6) -0.002(5)
O12B 0.119(14) 0.159(18) 0.103(13) 0.037(12) -0.044(11) 0.032(13)
O13B 0.117(15) 0.046(7) 0.053(7) -0.009(5) 0.010(8) -0.032(7)
O14B 0.097(10) 0.072(9) 0.107(15) 0.030(9) 0.069(9) 0.029(7)
Cl2 0.0418(7) 0.0319(6) 0.0399(7) 0.0012(5) -0.0064(5) -0.0018(5)
O21 0.148(5) 0.039(2) 0.084(4) 0.012(2) 0.005(3) 0.014(3)
O22 0.101(4) 0.066(3) 0.080(3) -0.028(3) -0.021(3) -0.016(3)
O23 0.060(3) 0.107(4) 0.116(5) 0.002(4) -0.038(3) 0.007(3)
O24 0.109(5) 0.134(5) 0.078(4) 0.010(4) 0.043(3) -0.024(4)
Cl3 0.0438(7) 0.0523(8) 0.0334(7) -0.0030(6) 0.0042(5) -0.0130(6)
O31A 0.051(4) 0.095(6) 0.084(5) -0.007(5) 0.025(3) -0.018(4)
O32A 0.090(5) 0.091(6) 0.074(5) -0.043(4) 0.020(4) -0.010(5)
O33A 0.152(7) 0.063(5) 0.152(8) 0.007(5) 0.050(6) -0.037(5)
O34A 0.123(7) 0.162(8) 0.060(4) 0.013(5) -0.009(4) 0.034(6)
O31B 0.078(10) 0.072(11) 0.084(11) -0.031(8) -0.015(8) -0.021(8)
O32B 0.134(15) 0.116(14) 0.134(15) 0.030(10) 0.002(10) -0.017(10)
O33B 0.082(11) 0.102(12) 0.048(9) -0.001(8) 0.011(8) -0.015(9)
O34B 0.064(10) 0.080(12) 0.065(10) 0.003(9) -0.009(8) 0.006(8)
Cl4 0.0758(11) 0.0476(8) 0.0487(8) -0.0026(6) 0.0249(8) 0.0118(7)
O41A 0.149(6) 0.072(4) 0.103(5) 0.036(4) 0.061(5) 0.011(4)
O42A 0.122(6) 0.070(4) 0.093(5) -0.016(4) 0.018(4) 0.039(5)
O43A 0.078(4) 0.119(5) 0.130(6) -0.002(5) 0.033(4) -0.010(4)
O44A 0.115(6) 0.144(6) 0.076(5) -0.049(4) 0.003(4) -0.001(5)
O41B 0.103(19) 0.111(19) 0.100(19) -0.005(10) -0.004(10) 0.008(10)
O42B 0.062(15) 0.069(16) 0.063(15) -0.007(10) 0.008(10) 0.016(10)
O43B 0.093(17) 0.085(17) 0.103(18) -0.007(10) 0.000(10) -0.006(10)
O44B 0.107(19) 0.107(18) 0.096(18) 0.001(10) 0.017(10) 0.000(10)
Cl5 0.0581(9) 0.0615(9) 0.0390(7) -0.0053(6) -0.0024(6) 0.0239(7)
O51A 0.057(4) 0.053(3) 0.050(3) -0.004(3) -0.002(3) 0.031(3)
O52A 0.087(4) 0.087(4) 0.046(3) 0.016(3) 0.001(3) 0.043(4)
O53A 0.089(5) 0.066(4) 0.064(4) -0.026(3) -0.024(3) 0.035(3)
O54A 0.067(4) 0.155(6) 0.122(6) -0.012(5) 0.014(4) -0.033(4)
O51B 0.12(2) 0.11(2) 0.11(2) -0.003(10) -0.007(11) 0.004(10)
O52B 0.085(16) 0.083(16) 0.090(16) -0.004(10) 0.012(10) 0.015(10)
O53B 0.113(19) 0.115(19) 0.13(2) 0.005(10) 0.006(10) 0.001(10)
O54B 0.059(17) 0.053(16) 0.055(15) 0.001(9) -0.006(10) -0.001(9)
O61 0.116(4) 0.050(3) 0.093(4) 0.007(3) -0.036(3) -0.032(3)
Cl6A 0.083(6) 0.043(3) 0.058(5) 0.013(3) -0.026(4) -0.001(3)
Cl6B 0.076(3) 0.0401(17) 0.050(3) 0.0078(17) -0.0221(19) -0.0189(18)

loop_
_atom_type_symbol
_atom_type_description
_atom_type_scat_dispersion_real
_atom_type_scat_dispersion_imag
_atom_type_scat_source
C C 0.0033 0.0016 'International Tables Vol C Tables 4.2.6.8 and 6.1.1.4'
H H 0.0000 0.0000 'International Tables Vol C Tables 4.2.6.8 and 6.1.1.4'
N N 0.0061 0.0033 'International Tables Vol C Tables 4.2.6.8 and 6.1.1.4'
O O 0.0106 0.0060 'International Tables Vol C Tables 4.2.6.8 and 6.1.1.4'
Co Co 0.3494 0.9721 'International Tables Vol C Tables 4.2.6.8 and 6.1.1.4'
Cl Cl 0.1484 0.1585 'International Tables Vol C Tables 4.2.6.8 and 6.1.1.4'

loop_
_geom_angle_atom_site_label_1
_geom_angle_atom_site_label_2
_geom_angle_atom_site_label_3
_geom_angle
_geom_angle_site_symmetry_1
_geom_angle_site_symmetry_3
_geom_angle_publ_flag
N5 Co N10 176.46(18) . . y
N5 Co N1 93.25(19) . . y
N10 Co N1 83.60(18) . . y
N5 Co N3 90.01(18) . . y
N10 Co N3 91.60(16) . . y
N1 Co N3 89.83(17) . . y
N5 Co N2 89.98(19) . . y
N10 Co N2 93.18(18) . . y
N1 Co N2 176.72(19) . . y
N3 Co N2 89.62(18) . . y
N5 Co N4 90.41(17) . . y
N10 Co N4 87.99(16) . . y
N1 Co N4 90.41(17) . . y
N3 Co N4 179.51(18) . . y
N2 Co N4 90.12(18) . . y
C2 N1 C4B 118.1(5) . . ?
C2 N1 Co 130.6(4) . . ?
C4B N1 Co 111.3(4) . . ?
N1 C2 C3 121.6(7) . . ?
N1 C2 H2 119.2 . . ?
C3 C2 H2 119.2 . . ?
C4 C3 C2 119.3(8) . . ?
C4 C3 H3 120.4 . . ?
C2 C3 H3 120.4 . . ?
C3 C4 C4A 121.0(7) . . ?
C3 C4 H4 119.5 . . ?
C4A C4 H4 119.5 . . ?
C4 C4A C4B 117.0(7) . . ?
C4 C4A C5 125.5(7) . . ?
C4B C4A C5 117.6(7) . . ?
N1 C4B C6B 116.6(5) . . ?
N1 C4B C4A 123.0(6) . . ?
C6B C4B C4A 120.4(6) . . ?
C6 C5 C4A 121.9(7) . . ?
C6 C5 H5 119.1 . . ?
C4A C5 H5 119.1 . . ?
C5 C6 C6A 121.9(8) . . ?
C5 C6 H6 119.0 . . ?
C6A C6 H6 119.0 . . ?
C7 C6A C6B 117.1(6) . . ?
C7 C6A C6 125.9(7) . . ?
C6B C6A C6 116.9(7) . . ?
N10 C6B C4B 116.5(5) . . ?
N10 C6B C6A 122.2(6) . . ?
C4B C6B C6A 121.3(6) . . ?
C8 C7 C6A 119.6(6) . . ?
C8 C7 H7 120.2 . . ?
C6A C7 H7 120.2 . . ?
C7 C8 C9 120.7(7) . . ?
C7 C8 H8 119.6 . . ?
C9 C8 H8 119.6 . . ?
N10 C9 C8 121.7(6) . . ?
N10 C9 H9 119.2 . . ?
C8 C9 H9 119.2 . . ?
C9 N10 C6B 118.6(5) . . ?
C9 N10 Co 129.3(4) . . ?
C6B N10 Co 112.0(3) . . ?
Co N2 H2A 109.5 . . ?
Co N2 H2B 109.5 . . ?
H2A N2 H2B 109.5 . . ?
Co N2 H2C 109.5 . . ?
H2A N2 H2C 109.5 . . ?
H2B N2 H2C 109.5 . . ?
Co N3 H3A 109.5 . . ?
Co N3 H3B 109.5 . . ?
H3A N3 H3B 109.5 . . ?
Co N3 H3C 109.5 . . ?
H3A N3 H3C 109.5 . . ?
H3B N3 H3C 109.5 . . ?
Co N4 H4A 109.5 . . ?
Co N4 H4B 109.5 . . ?
H4A N4 H4B 109.5 . . ?
Co N4 H4C 109.5 . . ?
H4A N4 H4C 109.5 . . ?
H4B N4 H4C 109.5 . . ?
Co N5 H5A 109.5 . . ?
Co N5 H5B 109.5 . . ?
H5A N5 H5B 109.5 . . ?
Co N5 H5C 109.5 . . ?
H5A N5 H5C 109.5 . . ?
H5B N5 H5C 109.5 . . ?
N3' Co' N10' 90.69(17) . . y
N3' Co' N5' 90.75(17) . . y
N10' Co' N5' 176.02(18) . . y
N3' Co' N2' 179.79(18) . . y
N10' Co' N2' 89.36(17) . . y
N5' Co' N2' 89.21(17) . . y
N3' Co' N1' 88.77(16) . . y
N10' Co' N1' 83.27(17) . . y
N5' Co' N1' 93.06(17) . . y
N2' Co' N1' 91.44(17) . . y
N3' Co' N4' 89.98(17) . . y
N10' Co' N4' 94.06(18) . . y
N5' Co' N4' 89.65(17) . . y
N2' Co' N4' 89.81(18) . . y
N1' Co' N4' 177.03(18) . . y
C2' N1' C4B' 117.9(5) . . ?
C2' N1' Co' 129.5(4) . . ?
C4B' N1' Co' 112.3(3) . . ?
N1' C2' C3' 121.8(6) . . ?
N1' C2' H2' 119.1 . . ?
C3' C2' H2' 119.1 . . ?
C4' C3' C2' 120.8(6) . . ?
C4' C3' H3' 119.6 . . ?
C2' C3' H3' 119.6 . . ?
C3' C4' C4A' 119.0(6) . . ?
C3' C4' H4' 120.5 . . ?
C4A' C4' H4' 120.5 . . ?
C4' C4A' C4B' 117.2(6) . . ?
C4' C4A' C5' 125.0(6) . . ?
C4B' C4A' C5' 117.7(6) . . ?
N1' C4B' C4A' 123.2(5) . . ?
N1' C4B' C6B' 116.4(4) . . ?
C4A' C4B' C6B' 120.4(5) . . ?
C6' C5' C4A' 121.3(7) . . ?
C6' C5' H5' 119.3 . . ?
C4A' C5' H5' 119.3 . . ?
C5' C6' C6A' 122.0(6) . . ?
C5' C6' H6' 119.0 . . ?
C6A' C6' H6' 119.0 . . ?
C6B' C6A' C7' 115.7(6) . . ?
C6B' C6A' C6' 118.4(6) . . ?
C7' C6A' C6' 125.9(6) . . ?
N10' C6B' C6A' 124.4(5) . . ?
N10' C6B' C4B' 115.4(4) . . ?
C6A' C6B' C4B' 120.1(5) . . ?
C8' C7' C6A' 120.7(6) . . ?
C8' C7' H7' 119.7 . . ?
C6A' C7' H7' 119.7 . . ?
C7' C8' C9' 119.6(6) . . ?
C7' C8' H8' 120.2 . . ?
C9' C8' H8' 120.2 . . ?
N10' C9' C8' 122.2(6) . . ?
N10' C9' H9' 118.9 . . ?
C8' C9' H9' 118.9 . . ?
C9' N10' C6B' 117.4(5) . . ?
C9' N10' Co' 130.1(4) . . ?
C6B' N10' Co' 112.5(3) . . ?
Co' N2' H2A' 109.5 . . ?
Co' N2' H2B' 109.5 . . ?
H2A' N2' H2B' 109.5 . . ?
Co' N2' H2C' 109.5 . . ?
H2A' N2' H2C' 109.5 . . ?
H2B' N2' H2C' 109.5 . . ?
Co' N3' H3A' 109.5 . . ?
Co' N3' H3B' 109.5 . . ?
H3A' N3' H3B' 109.5 . . ?
Co' N3' H3C' 109.5 . . ?
H3A' N3' H3C' 109.5 . . ?
H3B' N3' H3C' 109.5 . . ?
Co' N4' H4A' 109.5 . . ?
Co' N4' H4B' 109.5 . . ?
H4A' N4' H4B' 109.5 . . ?
Co' N4' H4C' 109.5 . . ?
H4A' N4' H4C' 109.5 . . ?
H4B' N4' H4C' 109.5 . . ?
Co' N5' H5A' 109.5 . . ?
Co' N5' H5B' 109.5 . . ?
H5A' N5' H5B' 109.5 . . ?
Co' N5' H6C' 109.5 . . ?
H5A' N5' H6C' 109.5 . . ?
H5B' N5' H6C' 109.5 . . ?
O12B Cl1 O13B 110.7(9) . . ?
O12A Cl1 O14A 110.0(9) . . ?
O12A Cl1 O13A 108.6(9) . . ?
O12B Cl1 O14B 106.9(9) . . ?
O13B Cl1 O14B 110.4(9) . . ?
O12A Cl1 O11 113.0(7) . . ?
O12B Cl1 O11 112.2(9) . . ?
O13B Cl1 O11 108.7(6) . . ?
O14A Cl1 O11 109.1(7) . . ?
O13A Cl1 O11 108.7(8) . . ?
O14B Cl1 O11 107.8(6) . . ?
O21 Cl2 O22 111.2(3) . . ?
O21 Cl2 O23 110.8(4) . . ?
O22 Cl2 O23 109.9(3) . . ?
O21 Cl2 O24 108.3(4) . . ?
O22 Cl2 O24 109.2(3) . . ?
O23 Cl2 O24 107.4(4) . . ?
O33B Cl3 O31B 118.3(12) . . ?
O33A Cl3 O32A 110.7(5) . . ?
O33A Cl3 O34A 109.3(6) . . ?
O32A Cl3 O34A 109.4(6) . . ?
O33A Cl3 O31A 112.8(6) . . ?
O32A Cl3 O31A 108.1(5) . . ?
O34A Cl3 O31A 106.5(5) . . ?
O33B Cl3 O32B 110.5(13) . . ?
O31B Cl3 O32B 105.3(12) . . ?
O33B Cl3 O34B 107.8(12) . . ?
O31B Cl3 O34B 107.5(11) . . ?
O32B Cl3 O34B 106.8(12) . . ?
O44B Cl4 O42B 116.1(16) . . ?
O44B Cl4 O41B 113.5(16) . . ?
O42B Cl4 O41B 112.3(16) . . ?
O41A Cl4 O44A 113.8(5) . . ?
O41A Cl4 O42A 111.5(4) . . ?
O44A Cl4 O42A 111.7(5) . . ?
O41A Cl4 O43A 108.6(5) . . ?
O44A Cl4 O43A 105.1(5) . . ?
O42A Cl4 O43A 105.5(5) . . ?
O44B Cl4 O43B 106.6(15) . . ?
O42B Cl4 O43B 104.0(14) . . ?
O41B Cl4 O43B 102.8(14) . . ?
O51B Cl5 O52B 114.7(16) . . ?
O51B Cl5 O54B 113.9(16) . . ?
O52B Cl5 O54B 111.5(15) . . ?
O53A Cl5 O52A 114.6(4) . . ?
O53A Cl5 O51A 110.5(4) . . ?
O52A Cl5 O51A 109.9(4) . . ?
O53A Cl5 O54A 105.9(4) . . ?
O52A Cl5 O54A 104.9(4) . . ?
O51A Cl5 O54A 110.8(5) . . ?
O51B Cl5 O53B 106.8(15) . . ?
O52B Cl5 O53B 103.5(14) . . ?
O54B Cl5 O53B 105.3(14) . . ?
O63A Cl6A O61 127.2(11) . . ?
O63A Cl6A O62A 109.2(12) . . ?
O61 Cl6A O62A 109.9(10) . . ?
O63A Cl6A O64A 92.6(10) . . ?
O61 Cl6A O64A 102.7(10) . . ?
O62A Cl6A O64A 113.6(12) . . ?
O64B Cl6B O61 115.3(7) . . ?
O64B Cl6B O62B 101.7(8) . . ?
O61 Cl6B O62B 108.1(6) . . ?
O64B Cl6B O63B 124.6(8) . . ?
O61 Cl6B O63B 107.8(7) . . ?
O62B Cl6B O63B 95.9(7) . . ?

loop_
_geom_bond_atom_site_label_1
_geom_bond_atom_site_label_2
_geom_bond_distance
_geom_bond_site_symmetry_2
_geom_bond_publ_flag
Co N5 1.952(4) . y
Co N10 1.952(4) . y
Co N1 1.962(4) . y
Co N3 1.962(4) . y
Co N2 1.964(4) . y
Co N4 1.964(4) . y
N1 C2 1.327(7) . ?
N1 C4B 1.360(7) . ?
C2 C3 1.404(10) . ?
C2 H2 0.9300 . ?
C3 C4 1.356(12) . ?
C3 H3 0.9300 . ?
C4 C4A 1.370(12) . ?
C4 H4 0.9300 . ?
C4A C4B 1.400(8) . ?
C4A C5 1.434(12) . ?
C4B C6B 1.397(8) . ?
C5 C6 1.327(13) . ?
C5 H5 0.9300 . ?
C6 C6A 1.427(11) . ?
C6 H6 0.9300 . ?
C6A C7 1.404(10) . ?
C6A C6B 1.410(8) . ?
C6B N10 1.351(7) . ?
C7 C8 1.335(11) . ?
C7 H7 0.9300 . ?
C8 C9 1.391(8) . ?
C8 H8 0.9300 . ?
C9 N10 1.331(7) . ?
C9 H9 0.9300 . ?
N2 H2A 0.8900 . ?
N2 H2B 0.8900 . ?
N2 H2C 0.8900 . ?
N3 H3A 0.8900 . ?
N3 H3B 0.8900 . ?
N3 H3C 0.8900 . ?
N4 H4A 0.8900 . ?
N4 H4B 0.8900 . ?
N4 H4C 0.8900 . ?
N5 H5A 0.8900 . ?
N5 H5B 0.8900 . ?
N5 H5C 0.8900 . ?
Co' N3' 1.955(4) . y
Co' N10' 1.957(4) . y
Co' N5' 1.958(4) . y
Co' N2' 1.962(4) . y
Co' N1' 1.964(4) . y
Co' N4' 1.969(4) . y
N1' C2' 1.333(6) . ?
N1' C4B' 1.348(6) . ?
C2' C3' 1.393(8) . ?
C2' H2' 0.9300 . ?
C3' C4' 1.349(10) . ?
C3' H3' 0.9300 . ?
C4' C4A' 1.399(9) . ?
C4' H4' 0.9300 . ?
C4A' C4B' 1.405(7) . ?
C4A' C5' 1.437(10) . ?
C4B' C6B' 1.420(8) . ?
C5' C6' 1.328(11) . ?
C5' H5' 0.9300 . ?
C6' C6A' 1.426(10) . ?
C6' H6' 0.9300 . ?
C6A' C6B' 1.393(7) . ?
C6A' C7' 1.401(10) . ?
C6B' N10' 1.361(7) . ?
C7' C8' 1.355(10) . ?
C7' H7' 0.9300 . ?
C8' C9' 1.398(8) . ?
C8' H8' 0.9300 . ?
C9' N10' 1.326(7) . ?
C9' H9' 0.9300 . ?
N2' H2A' 0.8900 . ?
N2' H2B' 0.8900 . ?
N2' H2C' 0.8900 . ?
N3' H3A' 0.8900 . ?
N3' H3B' 0.8900 . ?
N3' H3C' 0.8900 . ?
N4' H4A' 0.8900 . ?
N4' H4B' 0.8900 . ?
N4' H4C' 0.8900 . ?
N5' H5A' 0.8900 . ?
N5' H5B' 0.8900 . ?
N5' H6C' 0.8900 . ?
Cl1 O12A 1.392(11) . ?
Cl1 O12B 1.404(11) . ?
Cl1 O13B 1.412(10) . ?
Cl1 O14A 1.421(11) . ?
Cl1 O13A 1.425(11) . ?
Cl1 O14B 1.433(10) . ?
Cl1 O11 1.435(4) . ?
Cl2 O21 1.384(4) . ?
Cl2 O22 1.402(4) . ?
Cl2 O23 1.403(5) . ?
Cl2 O24 1.443(5) . ?
Cl3 O33B 1.354(14) . ?
Cl3 O31B 1.357(12) . ?
Cl3 O33A 1.383(7) . ?
Cl3 O32A 1.414(6) . ?
Cl3 O34A 1.415(7) . ?
Cl3 O31A 1.416(6) . ?
Cl3 O32B 1.420(15) . ?
Cl3 O34B 1.458(14) . ?
Cl4 O44B 1.355(17) . ?
Cl4 O41A 1.373(6) . ?
Cl4 O42B 1.392(17) . ?
Cl4 O41B 1.407(18) . ?
Cl4 O44A 1.410(6) . ?
Cl4 O42A 1.418(6) . ?
Cl4 O43A 1.432(6) . ?
Cl4 O43B 1.482(17) . ?
Cl5 O51B 1.372(17) . ?
Cl5 O52B 1.393(17) . ?
Cl5 O53A 1.394(5) . ?
Cl5 O54B 1.408(17) . ?
Cl5 O52A 1.410(5) . ?
Cl5 O51A 1.420(5) . ?
Cl5 O54A 1.458(6) . ?
Cl5 O53B 1.495(18) . ?
O61 Cl6A 1.341(10) . ?
O61 Cl6B 1.372(7) . ?
Cl6A O63A 1.320(14) . ?
Cl6A O62A 1.426(14) . ?
Cl6A O64A 1.437(15) . ?
Cl6B O64B 1.322(11) . ?
Cl6B O62B 1.434(11) . ?
Cl6B O63B 1.446(11) . ?

loop_
_geom_torsion_atom_site_label_1
_geom_torsion_atom_site_label_2
_geom_torsion_atom_site_label_3
_geom_torsion_atom_site_label_4
_geom_torsion
_geom_torsion_site_symmetry_1
_geom_torsion_site_symmetry_2
_geom_torsion_site_symmetry_3
_geom_torsion_site_symmetry_4
_geom_torsion_publ_flag
N5 Co N1 C2 -3.5(5) . . . . ?
N10 Co N1 C2 178.2(5) . . . . ?
N3 Co N1 C2 86.5(5) . . . . ?
N2 Co N1 C2 167(3) . . . . ?
N4 Co N1 C2 -93.9(5) . . . . ?
N5 Co N1 C4B 177.4(3) . . . . ?
N10 Co N1 C4B -0.9(3) . . . . ?
N3 Co N1 C4B -92.6(4) . . . . ?
N2 Co N1 C4B -12(3) . . . . ?
N4 Co N1 C4B 87.0(3) . . . . ?
C4B N1 C2 C3 -1.4(9) . . . . ?
Co N1 C2 C3 179.6(5) . . . . ?
N1 C2 C3 C4 1.0(11) . . . . ?
C2 C3 C4 C4A -0.6(13) . . . . ?
C3 C4 C4A C4B 0.8(12) . . . . ?
C3 C4 C4A C5 -179.4(8) . . . . ?
C2 N1 C4B C6B -178.8(5) . . . . ?
Co N1 C4B C6B 0.4(6) . . . . ?
C2 N1 C4B C4A 1.6(8) . . . . ?
Co N1 C4B C4A -179.2(5) . . . . ?
C4 C4A C4B N1 -1.3(9) . . . . ?
C5 C4A C4B N1 178.9(6) . . . . ?
C4 C4A C4B C6B 179.2(6) . . . . ?
C5 C4A C4B C6B -0.7(9) . . . . ?
C4 C4A C5 C6 -179.6(9) . . . . ?
C4B C4A C5 C6 0.3(12) . . . . ?
C4A C5 C6 C6A -0.9(14) . . . . ?
C5 C6 C6A C7 -179.4(8) . . . . ?
C5 C6 C6A C6B 1.8(12) . . . . ?
N1 C4B C6B N10 0.7(7) . . . . ?
C4A C4B C6B N10 -179.7(5) . . . . ?
N1 C4B C6B C6A -177.8(5) . . . . ?
C4A C4B C6B C6A 1.8(8) . . . . ?
C7 C6A C6B N10 0.4(8) . . . . ?
C6 C6A C6B N10 179.3(5) . . . . ?
C7 C6A C6B C4B 178.8(5) . . . . ?
C6 C6A C6B C4B -2.3(8) . . . . ?
C6B C6A C7 C8 -0.7(9) . . . . ?
C6 C6A C7 C8 -179.5(7) . . . . ?
C6A C7 C8 C9 1.0(9) . . . . ?
C7 C8 C9 N10 -0.9(9) . . . . ?
C8 C9 N10 C6B 0.5(7) . . . . ?
C8 C9 N10 Co -176.3(4) . . . . ?
C4B C6B N10 C9 -178.8(4) . . . . ?
C6A C6B N10 C9 -0.3(7) . . . . ?
C4B C6B N10 Co -1.4(5) . . . . ?
C6A C6B N10 Co 177.1(4) . . . . ?
N5 Co N10 C9 151(3) . . . . ?
N1 Co N10 C9 178.3(4) . . . . ?
N3 Co N10 C9 -92.0(4) . . . . ?
N2 Co N10 C9 -2.3(4) . . . . ?
N4 Co N10 C9 87.7(4) . . . . ?
N5 Co N10 C6B -26(3) . . . . ?
N1 Co N10 C6B 1.3(3) . . . . ?
N3 Co N10 C6B 90.9(3) . . . . ?
N2 Co N10 C6B -179.4(3) . . . . ?
N4 Co N10 C6B -89.3(3) . . . . ?
N3' Co' N1' C2' 85.0(4) . . . . ?
N10' Co' N1' C2' 175.8(4) . . . . ?
N5' Co' N1' C2' -5.7(4) . . . . ?
N2' Co' N1' C2' -95.0(4) . . . . ?
N4' Co' N1' C2' 150(3) . . . . ?
N3' Co' N1' C4B' -89.1(3) . . . . ?
N10' Co' N1' C4B' 1.8(3) . . . . ?
N5' Co' N1' C4B' -179.8(3) . . . . ?
N2' Co' N1' C4B' 91.0(3) . . . . ?
N4' Co' N1' C4B' -24(3) . . . . ?
C4B' N1' C2' C3' 1.4(7) . . . . ?
Co' N1' C2' C3' -172.4(4) . . . . ?
N1' C2' C3' C4' -2.5(9) . . . . ?
C2' C3' C4' C4A' 0.9(9) . . . . ?
C3' C4' C4A' C4B' 1.5(8) . . . . ?
C3' C4' C4A' C5' -179.6(6) . . . . ?
C2' N1' C4B' C4A' 1.2(7) . . . . ?
Co' N1' C4B' C4A' 176.0(4) . . . . ?
C2' N1' C4B' C6B' -177.7(4) . . . . ?
Co' N1' C4B' C6B' -2.9(5) . . . . ?
C4' C4A' C4B' N1' -2.7(8) . . . . ?
C5' C4A' C4B' N1' 178.3(5) . . . . ?
C4' C4A' C4B' C6B' 176.2(5) . . . . ?
C5' C4A' C4B' C6B' -2.8(8) . . . . ?
C4' C4A' C5' C6' -177.6(7) . . . . ?
C4B' C4A' C5' C6' 1.3(10) . . . . ?
C4A' C5' C6' C6A' 0.2(11) . . . . ?
C5' C6' C6A' C6B' -0.3(10) . . . . ?
C5' C6' C6A' C7' 178.9(7) . . . . ?
C7' C6A' C6B' N10' -1.4(8) . . . . ?
C6' C6A' C6B' N10' 177.8(5) . . . . ?
C7' C6A' C6B' C4B' 179.5(5) . . . . ?
C6' C6A' C6B' C4B' -1.3(8) . . . . ?
N1' C4B' C6B' N10' 2.7(6) . . . . ?
C4A' C4B' C6B' N10' -176.3(4) . . . . ?
N1' C4B' C6B' C6A' -178.2(5) . . . . ?
C4A' C4B' C6B' C6A' 2.9(7) . . . . ?
C6B' C6A' C7' C8' 0.2(10) . . . . ?
C6' C6A' C7' C8' -178.9(7) . . . . ?
C6A' C7' C8' C9' 1.6(11) . . . . ?
C7' C8' C9' N10' -2.5(10) . . . . ?
C8' C9' N10' C6B' 1.3(8) . . . . ?
C8' C9' N10' Co' -177.7(5) . . . . ?
C6A' C6B' N10' C9' 0.7(7) . . . . ?
C4B' C6B' N10' C9' 179.8(5) . . . . ?
C6A' C6B' N10' Co' 179.9(4) . . . . ?
C4B' C6B' N10' Co' -1.1(5) . . . . ?
N3' Co' N10' C9' -92.7(5) . . . . ?
N5' Co' N10' C9' 156(2) . . . . ?
N2' Co' N10' C9' 87.1(5) . . . . ?
N1' Co' N10' C9' 178.6(5) . . . . ?
N4' Co' N10' C9' -2.7(5) . . . . ?
N3' Co' N10' C6B' 88.3(3) . . . . ?
N5' Co' N10' C6B' -23(3) . . . . ?
N2' Co' N10' C6B' -91.9(3) . . . . ?
N1' Co' N10' C6B' -0.4(3) . . . . ?
N4' Co' N10' C6B' 178.3(3) . . . . ?
Cl6B O61 Cl6A O63A 66.3(17) . . . . ?
Cl6B O61 Cl6A O62A -69.2(16) . . . . ?
Cl6B O61 Cl6A O64A 169.6(18) . . . . ?
Cl6A O61 Cl6B O64B -97.8(15) . . . . ?
Cl6A O61 Cl6B O62B 149.2(17) . . . . ?
Cl6A O61 Cl6B O63B 46.5(14) . . . . ?
